data_2223156
loop_
_publ_author_name
'Fun, Hoong-Kun'
'Yeap, Chin Sing'
'Malladi, Shridhar'
'Padaki, Mahesh'
'Isloor, Arun M.'

_publ_section_title
;
 2-(4-Methylanilino)acetohydrazide
;
_journal_coeditor_code LH2884
_journal_issue 9
_journal_name_full 'Acta Crystallographica Section E'
_journal_page_first o2234
_journal_paper_doi 10.1107/S1600536809033169
_journal_volume 65
_journal_year 2009
_chemical_formula_iupac 'C9 H13 N3 O'
_chemical_formula_moiety 'C9 H13 N3 O'
_chemical_formula_sum 'C9 H13 N3 O'
_chemical_formula_weight 179.22
_chemical_name_systematic
;
2-(4-Methylanilino)acetohydrazide
;
_space_group_IT_number 2
_symmetry_cell_setting triclinic
_symmetry_space_group_name_Hall '-P 1'
_symmetry_space_group_name_H-M 'P -1'
_atom_sites_solution_hydrogens geom
_atom_sites_solution_primary direct
_atom_sites_solution_secondary difmap
_audit_creation_method SHELXL-97
_cell_angle_alpha 87.002(2)
_cell_angle_beta 84.282(2)
_cell_angle_gamma 82.849(2)
_cell_formula_units_Z 2
_cell_length_a 5.14810(10)
_cell_length_b 5.9262(2)
_cell_length_c 15.4756(4)
_cell_measurement_reflns_used 6230
_cell_measurement_temperature 100
_cell_measurement_theta_max 31.15
_cell_measurement_theta_min 2.65
_cell_volume 465.76(2)
_computing_cell_refinement 'SAINT (Bruker, 2005)'
_computing_data_collection 'APEX2 (Bruker, 2005)'
_computing_data_reduction 'SAINT (Bruker, 2005)'
_computing_molecular_graphics 'SHELXTL (Sheldrick, 2008)'
_computing_publication_material
;
SHELXTL (Sheldrick, 2008) and PLATON (Spek, 2009)
;
_computing_structure_refinement 'SHELXTL (Sheldrick, 2008)'
_computing_structure_solution 'SHELXTL (Sheldrick, 2008)'
_diffrn_ambient_temperature 100
_diffrn_measured_fraction_theta_full 0.992
_diffrn_measured_fraction_theta_max 0.992
_diffrn_measurement_device_type
;
Bruker SMART APEXII CCD area-detector
;
_diffrn_measurement_method '\f and \w'
_diffrn_radiation_monochromator graphite
_diffrn_radiation_source 'fine-focus sealed tube'
_diffrn_radiation_type MoK\a
_diffrn_radiation_wavelength 0.71073
_diffrn_reflns_av_R_equivalents 0.0258
_diffrn_reflns_av_sigmaI/netI 0.0220
_diffrn_reflns_limit_h_max 7
_diffrn_reflns_limit_h_min -7
_diffrn_reflns_limit_k_max 8
_diffrn_reflns_limit_k_min -8
_diffrn_reflns_limit_l_max 21
_diffrn_reflns_limit_l_min -21
_diffrn_reflns_number 11697
_diffrn_reflns_theta_full 29.99
_diffrn_reflns_theta_max 29.99
_diffrn_reflns_theta_min 2.65
_diffrn_standards_number 0
_exptl_absorpt_coefficient_mu 0.087
_exptl_absorpt_correction_T_max 0.9940
_exptl_absorpt_correction_T_min 0.9563
_exptl_absorpt_correction_type multi-scan
_exptl_absorpt_process_details '(<i>SADABS</i>; Bruker, 2005)'
_exptl_crystal_colour Colourless
_exptl_crystal_density_diffrn 1.278
_exptl_crystal_density_method 'not measured'
_exptl_crystal_description block
_exptl_crystal_F_000 192
_exptl_crystal_size_max 0.52
_exptl_crystal_size_mid 0.15
_exptl_crystal_size_min 0.07
_refine_diff_density_max 0.341
_refine_diff_density_min -0.199
_refine_ls_extinction_method none
_refine_ls_goodness_of_fit_ref 1.033
_refine_ls_hydrogen_treatment mixed
_refine_ls_matrix_type full
_refine_ls_number_parameters 170
_refine_ls_number_reflns 2703
_refine_ls_number_restraints 0
_refine_ls_restrained_S_all 1.033
_refine_ls_R_factor_all 0.0472
_refine_ls_R_factor_gt 0.0393
_refine_ls_shift/su_max_lt 0.001
_refine_ls_shift/su_mean 0.000
_refine_ls_structure_factor_coef Fsqd
_refine_ls_weighting_details 'calc w=1/[\s^2^(Fo^2^)+(0.0559P)^2^+0.1344P] where P=(Fo^2^+2Fc^2^)/3'
_refine_ls_weighting_scheme calc
_refine_ls_wR_factor_gt 0.1033
_refine_ls_wR_factor_ref 0.1098
_reflns_number_gt 2301
_reflns_number_total 2703
_reflns_threshold_expression I>2\s(I)
_cod_data_source_file lh2884.cif
_cod_data_source_block I
_cod_depositor_comments
;
The following automatic conversions were performed:
'_symmetry_cell_setting' value 'Triclinic' changed to 'triclinic'
according to '/home/saulius/struct/CIF-dictionaries/cif_core.dic'
dictionary named 'cif_core.dic' version 2.4.1 from 2010-06-29.

Automatic conversion script
Id: cif_fix_enum 1527 2010-12-29 10:47:43Z saulius 

The following automatic conversions were performed:

'_symmetry_cell_setting' value 'Triclinic' changed to 'triclinic'
according to /home/saulius/struct/CIF-dictionaries/cif_core.dic
dictionary named 'cif_core.dic' version 2.4.1 from 2010-06-29.

Automatic conversion script
Id: cif_fix_values 1715 2011-07-08 13:25:40Z adriana 
;
_cod_database_code 2223156
_cod_database_fobs_code 2223156

loop_
_symmetry_equiv_pos_as_xyz
'x, y, z'
'-x, -y, -z'

loop_
_atom_site_type_symbol
_atom_site_label
_atom_site_fract_x
_atom_site_fract_y
_atom_site_fract_z
_atom_site_U_iso_or_equiv
_atom_site_adp_type
_atom_site_calc_flag
_atom_site_refinement_flags
_atom_site_occupancy
_atom_site_disorder_assembly
_atom_site_disorder_group
O O1 0.63005(14) 0.15409(11) 0.39934(5) 0.01915(17) Uani d . 1 . .
N N1 0.43188(17) 0.74133(14) 0.33320(6) 0.01783(18) Uani d . 1 . .
N N2 0.26039(16) 0.39523(13) 0.43209(5) 0.01650(18) Uani d . 1 . .
N N3 0.12716(17) 0.23345(14) 0.48445(6) 0.01765(18) Uani d . 1 . .
C C1 0.1124(2) 0.95874(17) 0.24809(7) 0.0231(2) Uani d . 1 . .
C C2 -0.0573(2) 0.9751(2) 0.18340(8) 0.0282(2) Uani d . 1 . .
C C3 -0.0748(2) 0.7920(2) 0.13190(7) 0.0280(2) Uani d . 1 . .
C C4 0.0857(2) 0.5915(2) 0.14806(7) 0.0257(2) Uani d . 1 . .
C C5 0.2577(2) 0.57064(17) 0.21309(7) 0.0208(2) Uani d . 1 . .
C C6 0.27314(19) 0.75502(16) 0.26432(6) 0.01770(19) Uani d . 1 . .
C C7 0.62171(19) 0.54434(16) 0.34553(7) 0.01795(19) Uani d . 1 . .
C C8 0.50373(18) 0.34635(15) 0.39460(6) 0.01517(18) Uani d . 1 . .
C C9 -0.2624(3) 0.8132(3) 0.06212(9) 0.0405(3) Uani d . 1 . .
H H1A 0.116(3) 1.091(3) 0.2848(10) 0.031(4) Uiso d . 1 . .
H H2A -0.167(3) 1.117(3) 0.1751(11) 0.042(4) Uiso d . 1 . .
H H4A 0.081(3) 0.457(3) 0.1131(10) 0.032(4) Uiso d . 1 . .
H H5A 0.363(3) 0.424(3) 0.2235(10) 0.031(4) Uiso d . 1 . .
H H7A 0.713(3) 0.484(2) 0.2916(9) 0.024(3) Uiso d . 1 . .
H H7B 0.757(3) 0.592(2) 0.3797(9) 0.026(3) Uiso d . 1 . .
H H9A -0.199(4) 0.895(4) 0.0098(14) 0.070(6) Uiso d . 1 . .
H H9B -0.435(4) 0.878(3) 0.0840(13) 0.064(6) Uiso d . 1 . .
H H9C -0.290(4) 0.655(4) 0.0400(14) 0.072(6) Uiso d . 1 . .
H H1N1 0.485(3) 0.869(3) 0.3461(9) 0.029(4) Uiso d . 1 . .
H H1N2 0.185(3) 0.538(3) 0.4343(9) 0.028(3) Uiso d . 1 . .
H H1N3 0.250(3) 0.125(2) 0.5030(9) 0.023(3) Uiso d . 1 . .
H H2N3 0.031(3) 0.167(2) 0.4485(9) 0.028(4) Uiso d . 1 . .

loop_
_atom_site_aniso_label
_atom_site_aniso_U_11
_atom_site_aniso_U_22
_atom_site_aniso_U_33
_atom_site_aniso_U_12
_atom_site_aniso_U_13
_atom_site_aniso_U_23
O1 0.0173(3) 0.0139(3) 0.0257(4) 0.0010(2) -0.0024(3) -0.0012(3)
N1 0.0208(4) 0.0112(3) 0.0219(4) -0.0032(3) -0.0028(3) -0.0005(3)
N2 0.0155(4) 0.0110(3) 0.0223(4) -0.0013(3) 0.0001(3) 0.0014(3)
N3 0.0159(4) 0.0135(4) 0.0233(4) -0.0029(3) -0.0015(3) 0.0035(3)
C1 0.0247(5) 0.0183(5) 0.0246(5) 0.0002(4) 0.0004(4) 0.0021(4)
C2 0.0246(5) 0.0294(6) 0.0277(6) 0.0031(4) -0.0008(4) 0.0081(4)
C3 0.0224(5) 0.0410(6) 0.0209(5) -0.0083(4) -0.0023(4) 0.0072(4)
C4 0.0274(5) 0.0303(5) 0.0210(5) -0.0109(4) -0.0013(4) -0.0011(4)
C5 0.0225(5) 0.0183(4) 0.0216(5) -0.0041(3) -0.0006(4) -0.0007(3)
C6 0.0178(4) 0.0160(4) 0.0189(4) -0.0033(3) 0.0006(3) 0.0015(3)
C7 0.0156(4) 0.0158(4) 0.0222(5) -0.0027(3) -0.0004(3) 0.0010(3)
C8 0.0156(4) 0.0140(4) 0.0165(4) -0.0020(3) -0.0032(3) -0.0019(3)
C9 0.0291(7) 0.0679(10) 0.0258(6) -0.0130(6) -0.0079(5) 0.0127(6)

loop_
_atom_type_symbol
_atom_type_description
_atom_type_scat_dispersion_real
_atom_type_scat_dispersion_imag
_atom_type_scat_source
C C 0.0033 0.0016 'International Tables Vol C Tables 4.2.6.8 and 6.1.1.4'
H H 0.0000 0.0000 'International Tables Vol C Tables 4.2.6.8 and 6.1.1.4'
N N 0.0061 0.0033 'International Tables Vol C Tables 4.2.6.8 and 6.1.1.4'
O O 0.0106 0.0060 'International Tables Vol C Tables 4.2.6.8 and 6.1.1.4'

loop_
_geom_angle_atom_site_label_1
_geom_angle_atom_site_label_2
_geom_angle_atom_site_label_3
_geom_angle_site_symmetry_1
_geom_angle_site_symmetry_3
_geom_angle
_geom_angle_publ_flag
C6 N1 C7 . . 120.37(8) ?
C6 N1 H1N1 . . 115.9(10) ?
C7 N1 H1N1 . . 113.7(10) ?
C8 N2 N3 . . 122.60(8) ?
C8 N2 H1N2 . . 120.9(10) ?
N3 N2 H1N2 . . 115.5(10) ?
N2 N3 H1N3 . . 107.5(9) ?
N2 N3 H2N3 . . 106.4(9) ?
H1N3 N3 H2N3 . . 107.4(12) ?
C2 C1 C6 . . 120.65(10) ?
C2 C1 H1A . . 119.7(9) ?
C6 C1 H1A . . 119.6(9) ?
C1 C2 C3 . . 121.82(10) ?
C1 C2 H2A . . 118.2(10) ?
C3 C2 H2A . . 120.0(10) ?
C4 C3 C2 . . 117.19(10) ?
C4 C3 C9 . . 121.88(12) ?
C2 C3 C9 . . 120.92(12) ?
C3 C4 C5 . . 122.03(10) ?
C3 C4 H4A . . 120.2(9) ?
C5 C4 H4A . . 117.8(9) ?
C4 C5 C6 . . 120.25(10) ?
C4 C5 H5A . . 119.3(9) ?
C6 C5 H5A . . 120.4(9) ?
C5 C6 N1 . . 122.90(9) ?
C5 C6 C1 . . 118.06(10) ?
N1 C6 C1 . . 118.97(9) ?
N1 C7 C8 . . 113.36(8) ?
N1 C7 H7A . . 114.3(8) ?
C8 C7 H7A . . 106.5(8) ?
N1 C7 H7B . . 107.1(8) ?
C8 C7 H7B . . 108.4(8) ?
H7A C7 H7B . . 107.0(12) ?
O1 C8 N2 . . 123.22(9) ?
O1 C8 C7 . . 121.37(9) ?
N2 C8 C7 . . 115.40(8) ?
C3 C9 H9A . . 113.1(13) ?
C3 C9 H9B . . 111.3(12) ?
H9A C9 H9B . . 111.5(17) ?
C3 C9 H9C . . 112.3(12) ?
H9A C9 H9C . . 103.7(17) ?
H9B C9 H9C . . 104.4(17) ?

loop_
_geom_bond_atom_site_label_1
_geom_bond_atom_site_label_2
_geom_bond_site_symmetry_2
_geom_bond_distance
_geom_bond_publ_flag
O1 C8 . 1.2421(11) ?
N1 C6 . 1.3995(13) ?
N1 C7 . 1.4437(12) ?
N1 H1N1 . 0.876(15) ?
N2 C8 . 1.3313(12) ?
N2 N3 . 1.4205(11) ?
N2 H1N2 . 0.886(15) ?
N3 H1N3 . 0.902(14) ?
N3 H2N3 . 0.912(15) ?
C1 C2 . 1.3850(16) ?
C1 C6 . 1.4022(13) ?
C1 H1A . 0.993(15) ?
C2 C3 . 1.3963(18) ?
C2 H2A . 0.962(17) ?
C3 C4 . 1.3867(17) ?
C3 C9 . 1.5094(17) ?
C4 C5 . 1.3961(15) ?
C4 H4A . 0.988(15) ?
C5 C6 . 1.3978(14) ?
C5 H5A . 0.979(15) ?
C7 C8 . 1.5213(13) ?
C7 H7A . 0.978(14) ?
C7 H7B . 0.989(14) ?
C9 H9A . 0.97(2) ?
C9 H9B . 0.96(2) ?
C9 H9C . 1.04(2) ?

loop_
_geom_hbond_atom_site_label_D
_geom_hbond_atom_site_label_H
_geom_hbond_atom_site_label_A
_geom_hbond_site_symmetry_A
_geom_hbond_distance_DH
_geom_hbond_distance_HA
_geom_hbond_distance_DA
_geom_hbond_angle_DHA
_geom_hbond_publ_flag
N1 H1N1 O1 1_565 0.875(17) 2.162(17) 3.0271(11) 170.0(13) yes
N2 H1N2 N3 2_566 0.887(17) 2.287(16) 3.0302(12) 141.3(13) yes
N3 H1N3 O1 2_656 0.901(14) 2.252(13) 3.0614(11) 149.4(13) yes
N3 H2N3 O1 1_455 0.914(14) 2.281(15) 3.0889(12) 147.1(12) yes
C7 H7B N3 2_666 0.991(15) 2.545(14) 3.4341(14) 149.2(11) yes
C9 H9B Cg 1_455 0.96(2) 2.94(2) 3.7469(16) 142.3(14) yes

loop_
_geom_torsion_atom_site_label_1
_geom_torsion_atom_site_label_2
_geom_torsion_atom_site_label_3
_geom_torsion_atom_site_label_4
_geom_torsion_site_symmetry_1
_geom_torsion_site_symmetry_2
_geom_torsion_site_symmetry_3
_geom_torsion_site_symmetry_4
_geom_torsion
_geom_torsion_publ_flag
C6 C1 C2 C3 . . . . -0.26(17) ?
C1 C2 C3 C4 . . . . -0.06(17) ?
C1 C2 C3 C9 . . . . 179.61(11) ?
C2 C3 C4 C5 . . . . 0.28(16) ?
C9 C3 C4 C5 . . . . -179.38(11) ?
C3 C4 C5 C6 . . . . -0.19(16) ?
C4 C5 C6 N1 . . . . 176.77(9) ?
C4 C5 C6 C1 . . . . -0.13(15) ?
C7 N1 C6 C5 . . . . 10.34(14) ?
C7 N1 C6 C1 . . . . -172.79(9) ?
C2 C1 C6 C5 . . . . 0.35(15) ?
C2 C1 C6 N1 . . . . -176.67(9) ?
C6 N1 C7 C8 . . . . -83.08(11) ?
N3 N2 C8 O1 . . . . 2.92(14) ?
N3 N2 C8 C7 . . . . -176.34(8) ?
N1 C7 C8 O1 . . . . 169.09(8) ?
N1 C7 C8 N2 . . . . -11.63(12) ?

loop_
_cod_related_entry_id
_cod_related_entry_database
_cod_related_entry_code
1 ChemSpider 267521
